data_4115947
loop_
_publ_author_name
'Mark J. MacLachlan'
'Sara C. Bourke'
'Alan J. Lough'
'Ian Manners'

_publ_section_title
;
 Ring-Opening Protonolysis of Strained Silicon-Containing Rings: A New
 Approach to Ions with Silylium Character
;
_journal_name_full 'Journal of the American Chemical Society'
_journal_page_first 2126
_journal_page_last 2127
_journal_paper_doi 10.1021/ja993602v
_journal_volume 122
_journal_year 2000
_chemical_formula_sum 'C68 H45 B Cl3 F24 Fe3 N Si'
_chemical_formula_weight 1644.85
_chemical_name_systematic
; 
 ? 
;
_space_group_IT_number 2
_symmetry_cell_setting triclinic
_symmetry_space_group_name_Hall '-P 1'
_symmetry_space_group_name_H-M 'P -1'
_atom_sites_solution_hydrogens geom
_atom_sites_solution_primary direct
_atom_sites_solution_secondary difmap
_audit_creation_method SHELXL
_cell_angle_alpha 75.701(3)
_cell_angle_beta 85.431(3)
_cell_angle_gamma 68.560(3)
_cell_formula_units_Z 2
_cell_length_a 14.3274(7)
_cell_length_b 14.8789(8)
_cell_length_c 17.3698(9)
_cell_measurement_temperature 150(2)
_cell_volume 3339.6(3)
_computing_cell_refinement 'Denzo-SMN (Otwinowski & Minor, 1997)'
_computing_data_collection 'KappaCCD server software (Nonius, 1997)'
_computing_data_reduction 'Denzo-SMN (Otwinowski & Minor, 1997)'
_computing_molecular_graphics 'Bruker SHELXTL V5.1'
_computing_publication_material 'Bruker SHELXTL V5.1'
_computing_structure_refinement 'SHELXL-97 (Sheldrick, 1997)'
_computing_structure_solution 'SHELXS-97 (Sheldrick, 1990)'
_diffrn_ambient_temperature 150(2)
_diffrn_measurement_device 'Nonius KappaCCD'
_diffrn_measurement_method '\f scans and \w scans with \k offsets'
_diffrn_radiation_monochromator graphite
_diffrn_radiation_source 'fine-focus sealed tube'
_diffrn_radiation_type MoK\a
_diffrn_radiation_wavelength 0.71073
_diffrn_reflns_av_R_equivalents 0.0970
_diffrn_reflns_av_sigmaI/netI 0.0685
_diffrn_reflns_limit_h_max 17
_diffrn_reflns_limit_h_min 0
_diffrn_reflns_limit_k_max 18
_diffrn_reflns_limit_k_min -16
_diffrn_reflns_limit_l_max 21
_diffrn_reflns_limit_l_min -21
_diffrn_reflns_number 32788
_diffrn_reflns_theta_max 22.50
_diffrn_reflns_theta_min 4.09
_exptl_absorpt_coefficient_mu 0.892
_exptl_absorpt_correction_type multi-scan
_exptl_crystal_density_diffrn 1.636
_exptl_crystal_F_000 1648
_refine_diff_density_max 0.926
_refine_diff_density_min -0.582
_refine_diff_density_rms 0.084
_refine_ls_extinction_coef 0.0003(3)
_refine_ls_extinction_expression Fc^*^=kFc[1+0.001xFc^2^\l^3^/sin(2\q)]^-1/4^
_refine_ls_extinction_method SHELXL
_refine_ls_goodness_of_fit_all 1.017
_refine_ls_goodness_of_fit_obs 1.082
_refine_ls_matrix_type full
_refine_ls_number_parameters 911
_refine_ls_number_reflns 8577
_refine_ls_number_restraints 0
_refine_ls_restrained_S_all 1.029
_refine_ls_restrained_S_obs 1.082
_refine_ls_R_factor_all 0.0893
_refine_ls_R_factor_obs 0.0595
_refine_ls_shift/esd_max 0.005
_refine_ls_shift/esd_mean 0.000
_refine_ls_structure_factor_coef Fsqd
_refine_ls_weighting_details 'w=1/[\s^2^(Fo^2^)+(0.0658P)^2^+11.2754P] where P=(Fo^2^+2Fc^2^)/3'
_refine_ls_weighting_scheme calc
_refine_ls_wR_factor_all 0.1623
_refine_ls_wR_factor_obs 0.1420
_reflns_number_observed 6214
_reflns_number_total 8622
_reflns_observed_criterion >2sigma(I)
_cod_data_source_file ja993602v.cif
_cod_data_source_block k98119
_cod_depositor_comments
;
The following automatic conversions were performed:

'_refine_ls_weighting_scheme' value 'calc
w=1/[\s^2^(Fo^2^)+(0.0658P)^2^+11.2754P] where P=(Fo^2^+2Fc^2^)/3'
was changed to 'calc'. New tag '_refine_ls_weighting_details' was
created. The value of the new tag was set to
'w=1/[\s^2^(Fo^2^)+(0.0658P)^2^+11.2754P] where P=(Fo^2^+2Fc^2^)/3'.

Automatic conversion script
Id: cif_fix_values 3143 2015-03-26 13:38:13Z robertas 
;
_cod_database_code 4115947

loop_
_symmetry_equiv_pos_as_xyz
'x, y, z'
'-x, -y, -z'

loop_
_atom_site_aniso_label
_atom_site_aniso_U_11
_atom_site_aniso_U_22
_atom_site_aniso_U_33
_atom_site_aniso_U_23
_atom_site_aniso_U_13
_atom_site_aniso_U_12
Fe1 0.0338(5) 0.0427(6) 0.0412(6) -0.0118(4) -0.0027(4) -0.0127(4)
Fe2 0.0311(5) 0.0267(5) 0.0381(5) -0.0085(4) 0.0069(4) -0.0088(4)
Fe3 0.0302(5) 0.0303(5) 0.0267(5) -0.0048(4) 0.0043(4) -0.0103(4)
Si1 0.0338(9) 0.0246(9) 0.0264(9) -0.0055(7) 0.0043(7) -0.0092(7)
C1 0.045(4) 0.026(3) 0.034(4) -0.004(3) -0.006(3) -0.008(3)
C2 0.039(4) 0.059(5) 0.049(4) -0.029(4) -0.006(3) 0.002(4)
C3 0.053(5) 0.058(5) 0.090(7) -0.043(5) -0.028(5) 0.016(4)
C4 0.093(7) 0.031(4) 0.088(7) 0.004(4) -0.035(6) -0.021(5)
C5 0.060(5) 0.051(5) 0.058(5) 0.004(4) -0.027(4) -0.026(4)
C6 0.058(6) 0.058(5) 0.110(8) -0.036(6) -0.029(5) -0.013(5)
C7 0.064(6) 0.070(6) 0.080(6) -0.001(5) -0.024(5) -0.037(5)
C8 0.050(5) 0.055(5) 0.082(6) -0.013(5) -0.017(5) -0.016(4)
C9 0.085(7) 0.069(6) 0.051(5) -0.004(4) -0.028(5) -0.036(5)
C10 0.068(6) 0.104(7) 0.065(6) -0.055(6) 0.019(5) -0.042(6)
C11 0.046(4) 0.024(3) 0.036(4) -0.008(3) 0.014(3) -0.012(3)
C12 0.053(4) 0.039(4) 0.044(4) -0.019(3) 0.018(3) -0.021(3)
C13 0.036(4) 0.039(4) 0.071(5) -0.023(4) 0.023(4) -0.014(3)
C14 0.035(4) 0.037(4) 0.069(5) -0.015(4) 0.003(4) -0.011(3)
C15 0.025(3) 0.032(4) 0.053(4) -0.002(3) 0.000(3) -0.005(3)
C16 0.032(4) 0.031(4) 0.053(4) -0.016(3) 0.008(3) -0.005(3)
C17 0.042(4) 0.030(4) 0.045(4) -0.002(3) -0.005(3) -0.003(3)
C18 0.052(4) 0.030(4) 0.055(5) -0.010(3) 0.008(4) -0.016(3)
C19 0.057(5) 0.035(4) 0.057(5) -0.015(3) -0.014(4) -0.013(4)
C20 0.057(4) 0.031(4) 0.039(4) -0.014(3) 0.004(3) -0.008(3)
C21 0.025(3) 0.031(3) 0.029(3) -0.007(3) 0.001(3) -0.014(3)
C22 0.033(3) 0.030(3) 0.036(4) -0.009(3) 0.008(3) -0.016(3)
C23 0.037(4) 0.052(4) 0.034(4) -0.015(3) 0.005(3) -0.023(4)
C24 0.040(4) 0.054(5) 0.035(4) -0.005(3) -0.004(3) -0.019(4)
C25 0.026(3) 0.040(4) 0.030(3) -0.002(3) 0.000(3) -0.009(3)
C26 0.033(4) 0.039(4) 0.045(4) -0.010(3) 0.003(3) -0.016(3)
C27 0.029(4) 0.037(4) 0.059(5) -0.011(3) 0.010(3) -0.011(3)
C28 0.049(4) 0.046(4) 0.040(4) -0.015(3) 0.021(3) -0.028(4)
C29 0.045(4) 0.039(4) 0.043(4) -0.005(3) 0.009(3) -0.016(3)
C30 0.043(4) 0.030(4) 0.046(4) -0.011(3) 0.015(3) -0.016(3)
N31 0.029(3) 0.030(3) 0.025(3) -0.007(2) 0.004(2) -0.010(2)
C32 0.044(4) 0.025(3) 0.030(4) -0.006(3) 0.005(3) -0.006(3)
C33 0.050(4) 0.039(4) 0.027(3) -0.012(3) 0.004(3) -0.009(3)
C34 0.038(4) 0.027(3) 0.039(4) -0.012(3) -0.004(3) -0.008(3)
C35 0.028(3) 0.031(4) 0.042(4) -0.009(3) 0.001(3) -0.006(3)
C36 0.035(4) 0.039(4) 0.031(3) -0.008(3) 0.010(3) -0.016(3)
B1 0.036(4) 0.032(4) 0.023(4) -0.006(3) 0.001(3) -0.014(3)
F1 0.186(9) 0.554(22) 0.103(6) -0.108(9) 0.096(6) -0.264(13)
F2 0.228(9) 0.087(4) 0.079(4) 0.029(3) 0.089(5) -0.005(5)
F3 0.340(12) 0.094(5) 0.123(5) -0.060(4) 0.178(7) -0.115(6)
F4 0.087(3) 0.075(3) 0.102(4) -0.054(3) -0.029(3) -0.002(3)
F5 0.133(5) 0.037(3) 0.121(4) -0.019(3) 0.092(4) -0.023(3)
F6 0.074(3) 0.032(2) 0.064(3) -0.001(2) -0.004(2) -0.006(2)
F7 0.107(5) 0.323(11) 0.122(5) -0.173(7) 0.027(4) -0.081(6)
F8 0.249(9) 0.073(4) 0.058(3) -0.038(3) 0.017(4) 0.024(5)
F9 0.285(9) 0.142(5) 0.053(3) -0.062(3) 0.090(4) -0.150(6)
F10 0.038(2) 0.090(3) 0.051(2) -0.039(2) 0.002(2) -0.009(2)
F11 0.040(2) 0.044(2) 0.048(2) 0.001(2) -0.006(2) -0.009(2)
F12 0.040(2) 0.055(2) 0.065(3) 0.002(2) 0.003(2) -0.023(2)
F13 0.062(3) 0.136(4) 0.047(3) -0.021(3) -0.003(2) -0.059(3)
F14 0.052(3) 0.066(3) 0.089(3) -0.004(3) 0.006(2) -0.033(2)
F15 0.038(2) 0.081(3) 0.105(4) -0.049(3) 0.024(2) -0.024(2)
F16 0.212(7) 0.063(3) 0.053(3) -0.017(2) -0.008(3) -0.078(4)
F17 0.066(3) 0.034(2) 0.109(4) -0.004(2) -0.015(3) -0.011(2)
F18 0.066(3) 0.041(3) 0.129(4) -0.018(3) 0.029(3) -0.029(2)
F19 0.074(3) 0.072(3) 0.034(2) -0.021(2) 0.004(2) -0.029(2)
F20 0.044(2) 0.062(3) 0.070(3) -0.027(2) -0.023(2) 0.001(2)
F21 0.056(2) 0.038(2) 0.050(2) -0.012(2) -0.009(2) -0.019(2)
F22 0.054(2) 0.054(2) 0.045(2) -0.010(2) 0.010(2) -0.034(2)
F23 0.029(2) 0.058(2) 0.045(2) -0.008(2) 0.010(2) -0.015(2)
F24 0.039(2) 0.042(2) 0.051(2) 0.016(2) -0.004(2) -0.013(2)
C41 0.027(3) 0.034(3) 0.020(3) -0.002(3) -0.003(3) -0.013(3)
C42 0.036(4) 0.032(4) 0.029(3) -0.005(3) -0.003(3) -0.007(3)
C43 0.046(4) 0.037(4) 0.028(3) 0.003(3) 0.004(3) -0.015(3)
C44 0.047(4) 0.031(4) 0.035(4) 0.003(3) 0.000(3) -0.017(3)
C45 0.037(3) 0.028(3) 0.026(3) -0.002(3) 0.002(3) -0.010(3)
C46 0.029(3) 0.034(4) 0.023(3) -0.002(3) 0.001(3) -0.009(3)
C47 0.078(6) 0.045(5) 0.060(5) -0.004(4) 0.039(5) -0.030(4)
C48 0.052(4) 0.033(4) 0.039(4) 0.000(3) 0.000(4) -0.013(3)
C51 0.030(3) 0.026(3) 0.023(3) -0.005(3) 0.003(3) -0.010(3)
C52 0.037(4) 0.024(3) 0.030(3) -0.002(3) 0.005(3) -0.011(3)
C53 0.042(4) 0.031(3) 0.024(3) -0.007(3) 0.000(3) -0.014(3)
C54 0.043(4) 0.039(4) 0.027(3) -0.004(3) -0.003(3) -0.018(3)
C55 0.035(4) 0.025(3) 0.027(3) -0.002(3) 0.000(3) -0.011(3)
C56 0.043(4) 0.031(3) 0.020(3) -0.004(3) 0.000(3) -0.017(3)
C57 0.053(4) 0.049(5) 0.033(4) -0.017(3) -0.002(3) -0.008(4)
C58 0.036(4) 0.042(4) 0.029(3) -0.005(3) -0.004(3) -0.015(3)
C61 0.030(3) 0.034(4) 0.020(3) -0.004(3) 0.001(3) -0.013(3)
C62 0.035(4) 0.036(4) 0.023(3) -0.006(3) 0.000(3) -0.014(3)
C63 0.032(4) 0.038(4) 0.025(3) -0.013(3) 0.001(3) -0.013(3)
C64 0.029(3) 0.035(4) 0.027(3) -0.008(3) -0.001(3) -0.001(3)
C65 0.035(4) 0.035(4) 0.026(3) -0.001(3) -0.002(3) -0.014(3)
C66 0.032(3) 0.034(4) 0.026(3) -0.004(3) 0.001(3) -0.015(3)
C67 0.035(4) 0.047(4) 0.043(4) -0.022(4) 0.003(3) -0.007(3)
C68 0.044(4) 0.031(4) 0.046(4) -0.007(3) -0.002(3) -0.011(3)
C71 0.022(3) 0.024(3) 0.026(3) -0.004(3) 0.001(2) -0.003(3)
C72 0.028(3) 0.027(3) 0.025(3) -0.001(3) -0.001(3) -0.008(3)
C73 0.029(3) 0.027(3) 0.029(3) -0.005(3) -0.008(3) -0.003(3)
C74 0.032(3) 0.032(3) 0.024(3) -0.001(3) 0.000(3) -0.001(3)
C75 0.027(3) 0.020(3) 0.025(3) -0.003(2) -0.002(3) 0.000(3)
C76 0.028(3) 0.025(3) 0.024(3) -0.001(3) -0.001(3) -0.008(3)
C77 0.036(4) 0.034(4) 0.037(4) -0.009(3) -0.002(3) -0.005(3)
C78 0.029(3) 0.039(4) 0.028(3) 0.002(3) 0.002(3) -0.011(3)
C1S 0.077(6) 0.053(5) 0.052(5) -0.008(4) 0.004(4) -0.020(4)
Cl1 0.095(2) 0.092(2) 0.115(2) -0.041(2) 0.037(2) -0.040(2)
Cl2 0.172(3) 0.0528(14) 0.081(2) -0.0066(12) -0.017(2) -0.039(2)
Cl3 0.072(2) 0.064(2) 0.140(2) -0.0200(15) 0.008(2) -0.0186(12)

loop_
_atom_site_label
_atom_site_type_symbol
_atom_site_fract_x
_atom_site_fract_y
_atom_site_fract_z
_atom_site_U_iso_or_equiv
_atom_site_thermal_displace_type
_atom_site_occupancy
_atom_site_calc_flag
_atom_site_refinement_flags
Fe1 Fe -0.04792(7) 0.35816(7) -0.24059(5) 0.0390(3) Uani 1 d .
Fe2 Fe 0.27723(6) 0.43556(6) -0.12212(5) 0.0327(3) Uani 1 d .
Fe3 Fe 0.06355(6) 0.17992(6) 0.08011(5) 0.0298(2) Uani 1 d .
Si1 Si 0.16587(12) 0.26923(12) -0.10971(9) 0.0290(4) Uani 1 d .
C1 C 0.0542(5) 0.3607(4) -0.1655(4) 0.037(2) Uani 1 d .
C2 C -0.0432(5) 0.3935(5) -0.1355(4) 0.051(2) Uani 1 d .
H2A H -0.0655(5) 0.3628(5) -0.0844(4) 0.062 Uiso 1 calc R
C3 C -0.1059(6) 0.4790(6) -0.1927(6) 0.071(3) Uani 1 d .
H3A H -0.1769(6) 0.5177(6) -0.1873(6) 0.085 Uiso 1 calc R
C4 C -0.0442(7) 0.4953(6) -0.2568(6) 0.072(3) Uani 1 d .
H4A H -0.0663(7) 0.5479(6) -0.3054(6) 0.087 Uiso 1 calc R
C5 C 0.0529(6) 0.4250(5) -0.2428(4) 0.056(2) Uani 1 d .
H5A H 0.1099(6) 0.4206(5) -0.2788(4) 0.067 Uiso 1 calc R
C6 C -0.0198(7) 0.2175(7) -0.2542(6) 0.073(3) Uani 1 d .
H6A H 0.0362(7) 0.1576(7) -0.2299(6) 0.087 Uiso 1 calc R
C7 C -0.1114(7) 0.2515(6) -0.2226(5) 0.069(2) Uani 1 d .
H7A H -0.1329(7) 0.2205(6) -0.1712(5) 0.083 Uiso 1 calc R
C8 C -0.1711(6) 0.3406(6) -0.2749(5) 0.062(2) Uani 1 d .
H8A H -0.2410(6) 0.3805(6) -0.2666(5) 0.075 Uiso 1 calc R
C9 C -0.1148(7) 0.3597(6) -0.3399(5) 0.066(2) Uani 1 d .
H9A H -0.1370(7) 0.4154(6) -0.3865(5) 0.080 Uiso 1 calc R
C10 C -0.0177(7) 0.2834(8) -0.3278(5) 0.070(3) Uani 1 d .
H10A H 0.0386(7) 0.2766(8) -0.3646(5) 0.084 Uiso 1 calc R
C11 C 0.2797(5) 0.2999(4) -0.1297(4) 0.036(2) Uani 1 d .
C12 C 0.3149(5) 0.3512(5) -0.2027(4) 0.043(2) Uani 1 d .
H12A H 0.2852(5) 0.3698(5) -0.2558(4) 0.052 Uiso 1 calc R
C13 C 0.4004(5) 0.3669(5) -0.1834(5) 0.048(2) Uani 1 d .
H13A H 0.4388(5) 0.4006(5) -0.2209(5) 0.058 Uiso 1 calc R
C14 C 0.4186(5) 0.3319(5) -0.1016(5) 0.047(2) Uani 1 d .
H14A H 0.4722(5) 0.3356(5) -0.0723(5) 0.057 Uiso 1 calc R
C15 C 0.3474(4) 0.2882(5) -0.0688(4) 0.040(2) Uani 1 d .
H15A H 0.3429(4) 0.2579(5) -0.0124(4) 0.048 Uiso 1 calc R
C16 C 0.1357(5) 0.5222(5) -0.0978(4) 0.040(2) Uani 1 d .
H16A H 0.0764(5) 0.5031(5) -0.0920(4) 0.048 Uiso 1 calc R
C17 C 0.1693(5) 0.5688(5) -0.1693(4) 0.043(2) Uani 1 d .
H17A H 0.1372(5) 0.5885(5) -0.2216(4) 0.052 Uiso 1 calc R
C18 C 0.2571(5) 0.5821(5) -0.1523(4) 0.046(2) Uani 1 d .
H18A H 0.2968(5) 0.6130(5) -0.1908(4) 0.055 Uiso 1 calc R
C19 C 0.2780(5) 0.5435(5) -0.0703(4) 0.049(2) Uani 1 d .
H19A H 0.3346(5) 0.5429(5) -0.0417(4) 0.059 Uiso 1 calc R
C20 C 0.2028(5) 0.5052(5) -0.0365(4) 0.043(2) Uani 1 d .
H20A H 0.1980(5) 0.4736(5) 0.0196(4) 0.052 Uiso 1 calc R
C21 C 0.1507(4) 0.2379(4) -0.0011(3) 0.0272(13) Uani 1 d .
C22 C 0.0915(4) 0.3080(4) 0.0442(3) 0.0319(14) Uani 1 d .
H22A H 0.0416(4) 0.3737(4) 0.0222(3) 0.038 Uiso 1 calc R
C23 C 0.1167(5) 0.2670(5) 0.1246(4) 0.039(2) Uani 1 d .
H23A H 0.0872(5) 0.2989(5) 0.1683(4) 0.046 Uiso 1 calc R
C24 C 0.1901(5) 0.1723(5) 0.1324(4) 0.043(2) Uani 1 d .
H24A H 0.2206(5) 0.1266(5) 0.1825(4) 0.052 Uiso 1 calc R
C25 C 0.2119(4) 0.1529(5) 0.0561(3) 0.0337(15) Uani 1 d .
H25A H 0.2602(4) 0.0917(5) 0.0442(3) 0.040 Uiso 1 calc R
C26 C -0.0355(4) 0.1461(5) 0.0249(4) 0.038(2) Uani 1 d .
H26A H -0.0432(4) 0.1571(5) -0.0326(4) 0.046 Uiso 1 calc R
C27 C -0.0878(5) 0.2137(5) 0.0717(4) 0.043(2) Uani 1 d .
H27A H -0.1381(5) 0.2800(5) 0.0525(4) 0.051 Uiso 1 calc R
C28 C -0.0537(5) 0.1693(5) 0.1510(4) 0.042(2) Uani 1 d .
H28A H -0.0766(5) 0.1997(5) 0.1964(4) 0.051 Uiso 1 calc R
C29 C 0.0182(5) 0.0736(5) 0.1542(4) 0.044(2) Uani 1 d .
H29A H 0.0539(5) 0.0257(5) 0.2017(4) 0.052 Uiso 1 calc R
C30 C 0.0290(5) 0.0598(5) 0.0755(4) 0.039(2) Uani 1 d .
H30A H 0.0743(5) 0.0004(5) 0.0591(4) 0.046 Uiso 1 calc R
N31 N 0.1961(3) 0.1531(3) -0.1441(3) 0.0285(11) Uani 1 d .
C32 C 0.2345(5) 0.1504(4) -0.2170(3) 0.0355(15) Uani 1 d .
H32A H 0.2467(5) 0.2058(4) -0.2475(3) 0.043 Uiso 1 calc R
C33 C 0.2564(5) 0.0686(5) -0.2481(4) 0.040(2) Uani 1 d .
H33A H 0.2821(5) 0.0690(5) -0.2990(4) 0.048 Uiso 1 calc R
C34 C 0.2396(4) -0.0141(4) -0.2025(4) 0.0343(15) Uani 1 d .
H34A H 0.2560(4) -0.0711(4) -0.2216(4) 0.041 Uiso 1 calc R
C35 C 0.1984(4) -0.0115(5) -0.1287(4) 0.0350(15) Uani 1 d .
H35A H 0.1847(4) -0.0660(5) -0.0980(4) 0.042 Uiso 1 calc R
C36 C 0.1777(4) 0.0717(5) -0.1008(4) 0.0347(15) Uani 1 d .
H36A H 0.1501(4) 0.0729(5) -0.0506(4) 0.042 Uiso 1 calc R
B1 B 0.6636(5) 0.1566(5) -0.3671(4) 0.030(2) Uani 1 d .
F1 F 0.8621(7) 0.4012(12) -0.5737(5) 0.243(7) Uani 1 d .
F2 F 0.7410(7) 0.4724(5) -0.6366(4) 0.160(4) Uani 1 d .
F3 F 0.8050(8) 0.3246(5) -0.6214(4) 0.179(5) Uani 1 d .
F4 F 0.6150(4) 0.5630(4) -0.3455(3) 0.087(2) Uani 1 d .
F5 F 0.4875(4) 0.5196(3) -0.3287(3) 0.104(2) Uani 1 d .
F6 F 0.5064(3) 0.6141(3) -0.4361(2) 0.0621(12) Uani 1 d .
F7 F 0.4724(5) 0.0926(7) -0.6510(4) 0.162(4) Uani 1 d .
F8 F 0.6095(7) 0.0109(4) -0.6070(3) 0.147(3) Uani 1 d .
F9 F 0.5819(6) 0.1516(5) -0.6721(3) 0.137(3) Uani 1 d .
F10 F 0.2793(3) 0.3190(3) -0.3834(2) 0.0598(12) Uani 1 d .
F11 F 0.2419(3) 0.3445(3) -0.5058(2) 0.0479(10) Uani 1 d .
F12 F 0.2389(3) 0.2130(3) -0.4231(2) 0.0546(11) Uani 1 d .
F13 F 1.0891(3) 0.0102(4) -0.3204(2) 0.0745(14) Uani 1 d .
F14 F 1.0439(3) 0.1064(3) -0.4328(3) 0.0682(12) Uani 1 d .
F15 F 1.1208(3) -0.0454(3) -0.4256(3) 0.0705(13) Uani 1 d .
F16 F 0.8613(5) -0.2281(4) -0.4317(3) 0.100(2) Uani 1 d .
F17 F 0.9420(3) -0.2814(3) -0.3229(3) 0.0730(13) Uani 1 d .
F18 F 0.7850(3) -0.2259(3) -0.3230(3) 0.0780(15) Uani 1 d .
F19 F 0.6364(3) 0.1844(3) -0.0098(2) 0.0575(11) Uani 1 d .
F20 F 0.7792(3) 0.1426(3) -0.0639(2) 0.0610(12) Uani 1 d .
F21 F 0.6693(3) 0.2874(3) -0.1079(2) 0.0468(9) Uani 1 d .
F22 F 0.4762(3) -0.0513(3) -0.1850(2) 0.0481(10) Uani 1 d .
F23 F 0.4110(2) 0.0333(3) -0.0977(2) 0.0453(9) Uani 1 d .
F24 F 0.5482(3) -0.0910(3) -0.0718(2) 0.0498(10) Uani 1 d .
C41 C 0.6697(4) 0.2679(4) -0.4036(3) 0.0270(13) Uani 1 d .
C42 C 0.7227(4) 0.2852(5) -0.4736(3) 0.0342(15) Uani 1 d .
H42A H 0.7599(4) 0.2316(5) -0.4951(3) 0.041 Uiso 1 calc R
C43 C 0.7219(5) 0.3781(5) -0.5119(4) 0.039(2) Uani 1 d .
C44 C 0.6664(5) 0.4600(5) -0.4824(4) 0.039(2) Uani 1 d .
H44A H 0.6658(5) 0.5230(5) -0.5080(4) 0.047 Uiso 1 calc R
C45 C 0.6118(4) 0.4461(4) -0.4141(3) 0.0313(14) Uani 1 d .
C46 C 0.6144(4) 0.3510(4) -0.3754(3) 0.0307(14) Uani 1 d .
H46A H 0.5779(4) 0.3432(4) -0.3291(3) 0.037 Uiso 1 calc R
C47 C 0.7808(7) 0.3908(6) -0.5850(5) 0.062(2) Uani 1 d .
C48 C 0.5547(5) 0.5335(5) -0.3806(4) 0.043(2) Uani 1 d .
C51 C 0.5759(4) 0.1580(4) -0.4233(3) 0.0265(13) Uani 1 d .
C52 C 0.5957(5) 0.1232(4) -0.4925(3) 0.0310(14) Uani 1 d .
H52A H 0.6619(5) 0.0898(4) -0.5045(3) 0.037 Uiso 1 calc R
C53 C 0.5199(5) 0.1366(4) -0.5442(3) 0.0322(14) Uani 1 d .
C54 C 0.4208(5) 0.1849(5) -0.5284(3) 0.0356(15) Uani 1 d .
H54A H 0.3701(5) 0.1933(5) -0.5628(3) 0.043 Uiso 1 calc R
C55 C 0.3984(4) 0.2208(4) -0.4602(3) 0.0299(14) Uani 1 d .
C56 C 0.4750(4) 0.2076(4) -0.4090(3) 0.0306(14) Uani 1 d .
H56A H 0.4583(4) 0.2328(4) -0.3638(3) 0.037 Uiso 1 calc R
C57 C 0.5461(5) 0.0993(5) -0.6176(4) 0.046(2) Uani 1 d .
C58 C 0.2916(5) 0.2735(5) -0.4431(4) 0.036(2) Uani 1 d .
C61 C 0.7707(4) 0.0675(4) -0.3723(3) 0.0283(14) Uani 1 d .
C62 C 0.8652(4) 0.0784(5) -0.3775(3) 0.0310(14) Uani 1 d .
H62A H 0.8680(4) 0.1403(5) -0.3790(3) 0.037 Uiso 1 calc R
C63 C 0.9535(4) -0.0002(4) -0.3805(3) 0.0305(14) Uani 1 d .
C64 C 0.9541(4) -0.0943(5) -0.3750(3) 0.0332(14) Uani 1 d .
H64A H 1.0139(4) -0.1470(5) -0.3765(3) 0.040 Uiso 1 calc R
C65 C 0.8632(4) -0.1083(4) -0.3671(3) 0.0330(15) Uani 1 d .
C66 C 0.7740(4) -0.0293(4) -0.3664(3) 0.0302(14) Uani 1 d .
H66A H 0.7141(4) -0.0409(4) -0.3619(3) 0.036 Uiso 1 calc R
C67 C 1.0516(5) 0.0163(5) -0.3890(4) 0.042(2) Uani 1 d .
C68 C 0.8619(5) -0.2093(5) -0.3625(4) 0.041(2) Uani 1 d .
C71 C 0.6332(4) 0.1370(4) -0.2729(3) 0.0260(13) Uani 1 d .
C72 C 0.6669(4) 0.1727(4) -0.2177(3) 0.0282(14) Uani 1 d .
H72A H 0.7058(4) 0.2119(4) -0.2352(3) 0.034 Uiso 1 calc R
C73 C 0.6442(4) 0.1516(4) -0.1375(3) 0.0302(14) Uani 1 d .
C74 C 0.5880(4) 0.0926(4) -0.1090(3) 0.0330(15) Uani 1 d .
H74A H 0.5714(4) 0.0797(4) -0.0556(3) 0.040 Uiso 1 calc R
C75 C 0.5567(4) 0.0528(4) -0.1622(3) 0.0264(13) Uani 1 d .
C76 C 0.5776(4) 0.0753(4) -0.2422(3) 0.0271(13) Uani 1 d .
H76A H 0.5544(4) 0.0491(4) -0.2767(3) 0.032 Uiso 1 calc R
C77 C 0.6811(5) 0.1914(5) -0.0807(4) 0.037(2) Uani 1 d .
C78 C 0.4985(4) -0.0131(5) -0.1299(3) 0.0341(15) Uani 1 d .
C1S C 0.4485(6) 0.3521(6) 0.1725(5) 0.063(2) Uani 1 d .
H1SA H 0.4644(6) 0.3371(6) 0.2292(5) 0.076 Uiso 1 calc R
Cl1 Cl 0.5546(2) 0.2923(2) 0.1252(2) 0.0977(8) Uani 1 d .
Cl2 Cl 0.4090(3) 0.4822(2) 0.1349(2) 0.1030(9) Uani 1 d .
Cl3 Cl 0.3515(2) 0.3099(2) 0.1626(2) 0.0949(8) Uani 1 d .

loop_
_atom_type_symbol
_atom_type_description
_atom_type_scat_dispersion_real
_atom_type_scat_dispersion_imag
_atom_type_scat_source
C C 0.0033 0.0016 'International Tables Vol C Tables 4.2.6.8 and 6.1.1.4'
H H 0.0000 0.0000 'International Tables Vol C Tables 4.2.6.8 and 6.1.1.4'
B B 0.0013 0.0007 'International Tables Vol C Tables 4.2.6.8 and 6.1.1.4'
N N 0.0061 0.0033 'International Tables Vol C Tables 4.2.6.8 and 6.1.1.4'
F F 0.0171 0.0103 'International Tables Vol C Tables 4.2.6.8 and 6.1.1.4'
Si Si 0.0817 0.0704 'International Tables Vol C Tables 4.2.6.8 and 6.1.1.4'
Fe Fe 0.3463 0.8444 'International Tables Vol C Tables 4.2.6.8 and 6.1.1.4'
Cl Cl 0.1484 0.1585 'International Tables Vol C Tables 4.2.6.8 and 6.1.1.4'

loop_
_geom_angle_atom_site_label_1
_geom_angle_atom_site_label_2
_geom_angle_atom_site_label_3
_geom_angle
C4 Fe1 C10 123.1(4)
C4 Fe1 C5 40.6(3)
C10 Fe1 C5 109.8(3)
C4 Fe1 C8 119.8(3)
C10 Fe1 C8 67.7(3)
C5 Fe1 C8 156.6(3)
C4 Fe1 C9 105.5(3)
C10 Fe1 C9 41.2(3)
C5 Fe1 C9 123.2(3)
C8 Fe1 C9 39.4(3)
C4 Fe1 C2 68.3(4)
C10 Fe1 C2 161.8(4)
C5 Fe1 C2 68.6(3)
C8 Fe1 C2 121.3(3)
C9 Fe1 C2 155.2(3)
C4 Fe1 C3 40.3(4)
C10 Fe1 C3 156.1(4)
C5 Fe1 C3 68.9(4)
C8 Fe1 C3 103.7(3)
C9 Fe1 C3 118.1(3)
C2 Fe1 C3 41.6(3)
C4 Fe1 C7 157.0(4)
C10 Fe1 C7 66.7(4)
C5 Fe1 C7 161.6(3)
C8 Fe1 C7 40.7(3)
C9 Fe1 C7 67.1(3)
C2 Fe1 C7 108.8(4)
C3 Fe1 C7 122.1(4)
C4 Fe1 C6 161.3(5)
C10 Fe1 C6 40.5(4)
C5 Fe1 C6 127.2(4)
C8 Fe1 C6 67.0(3)
C9 Fe1 C6 67.9(3)
C2 Fe1 C6 125.1(4)
C3 Fe1 C6 158.4(5)
C7 Fe1 C6 38.4(3)
C4 Fe1 C1 68.6(3)
C10 Fe1 C1 126.6(3)
C5 Fe1 C1 41.4(3)
C8 Fe1 C1 158.5(3)
C9 Fe1 C1 161.9(3)
C2 Fe1 C1 40.2(3)
C3 Fe1 C1 69.2(3)
C7 Fe1 C1 124.9(3)
C6 Fe1 C1 112.0(3)
C12 Fe2 C18 122.1(3)
C12 Fe2 C19 156.4(3)
C18 Fe2 C19 40.6(3)
C12 Fe2 C20 162.1(3)
C18 Fe2 C20 68.5(3)
C19 Fe2 C20 40.9(3)
C12 Fe2 C17 109.5(3)
C18 Fe2 C17 40.5(3)
C19 Fe2 C17 68.2(3)
C20 Fe2 C17 68.3(3)
C12 Fe2 C16 126.5(3)
C18 Fe2 C16 67.9(3)
C19 Fe2 C16 68.0(3)
C20 Fe2 C16 40.4(3)
C17 Fe2 C16 40.3(3)
C12 Fe2 C14 68.5(3)
C18 Fe2 C14 119.8(3)
C19 Fe2 C14 104.1(3)
C20 Fe2 C14 120.8(3)
C17 Fe2 C14 157.1(3)
C16 Fe2 C14 158.6(3)
C12 Fe2 C11 42.3(2)
C18 Fe2 C11 160.7(3)
C19 Fe2 C11 158.1(3)
C20 Fe2 C11 123.4(3)
C17 Fe2 C11 125.6(3)
C16 Fe2 C11 110.3(3)
C14 Fe2 C11 69.3(3)
C12 Fe2 C15 68.8(3)
C18 Fe2 C15 156.1(3)
C19 Fe2 C15 120.9(3)
C20 Fe2 C15 107.6(3)
C17 Fe2 C15 162.0(3)
C16 Fe2 C15 125.3(3)
C14 Fe2 C15 40.4(2)
C11 Fe2 C15 40.9(2)
C12 Fe2 C13 40.4(3)
C18 Fe2 C13 106.1(3)
C19 Fe2 C13 119.8(3)
C20 Fe2 C13 155.9(3)
C17 Fe2 C13 123.8(3)
C16 Fe2 C13 161.3(3)
C14 Fe2 C13 39.9(3)
C11 Fe2 C13 69.2(3)
C15 Fe2 C13 67.3(3)
C22 Fe3 C28 122.4(3)
C22 Fe3 C26 124.2(2)
C28 Fe3 C26 68.1(3)
C22 Fe3 C23 40.1(2)
C28 Fe3 C23 104.5(3)
C26 Fe3 C23 157.0(3)
C22 Fe3 C25 68.6(2)
C28 Fe3 C25 154.2(3)
C26 Fe3 C25 128.0(3)
C23 Fe3 C25 67.9(3)
C22 Fe3 C30 160.4(2)
C28 Fe3 C30 67.9(3)
C26 Fe3 C30 40.3(2)
C23 Fe3 C30 158.9(3)
C25 Fe3 C30 109.9(3)
C22 Fe3 C27 108.2(3)
C28 Fe3 C27 40.5(3)
C26 Fe3 C27 40.4(3)
C23 Fe3 C27 120.1(3)
C25 Fe3 C27 164.6(3)
C30 Fe3 C27 67.7(3)
C22 Fe3 C24 67.7(3)
C28 Fe3 C24 118.1(3)
C26 Fe3 C24 162.8(3)
C23 Fe3 C24 40.0(3)
C25 Fe3 C24 40.4(2)
C30 Fe3 C24 124.7(3)
C27 Fe3 C24 153.8(3)
C22 Fe3 C29 157.6(3)
C28 Fe3 C29 40.4(3)
C26 Fe3 C29 68.3(3)
C23 Fe3 C29 121.0(3)
C25 Fe3 C29 120.8(3)
C30 Fe3 C29 40.6(3)
C27 Fe3 C29 68.1(3)
C24 Fe3 C29 105.3(3)
C22 Fe3 C21 41.4(2)
C28 Fe3 C21 161.3(3)
C26 Fe3 C21 111.0(2)
C23 Fe3 C21 68.8(2)
C25 Fe3 C21 41.1(2)
C30 Fe3 C21 124.4(2)
C27 Fe3 C21 126.6(2)
C24 Fe3 C21 68.7(2)
C29 Fe3 C21 158.0(2)
C1 Si1 C11 114.9(3)
C1 Si1 C21 115.0(3)
C11 Si1 C21 107.8(3)
C1 Si1 N31 106.8(2)
C11 Si1 N31 104.3(2)
C21 Si1 N31 107.2(2)
C2 C1 C5 107.0(6)
C2 C1 Si1 126.0(5)
C5 C1 Si1 126.1(5)
C2 C1 Fe1 69.1(4)
C5 C1 Fe1 68.3(3)
Si1 C1 Fe1 135.9(3)
C1 C2 C3 109.1(7)
C1 C2 Fe1 70.7(4)
C3 C2 Fe1 69.4(4)
C4 C3 C2 105.9(7)
C4 C3 Fe1 68.8(4)
C2 C3 Fe1 69.0(4)
C3 C4 C5 110.7(7)
C3 C4 Fe1 70.9(5)
C5 C4 Fe1 70.3(4)
C4 C5 C1 107.4(7)
C4 C5 Fe1 69.1(4)
C1 C5 Fe1 70.3(4)
C7 C6 C10 108.4(8)
C7 C6 Fe1 70.8(5)
C10 C6 Fe1 68.7(5)
C6 C7 C8 109.0(8)
C6 C7 Fe1 70.9(5)
C8 C7 Fe1 68.8(4)
C9 C8 C7 108.0(8)
C9 C8 Fe1 70.4(4)
C7 C8 Fe1 70.5(4)
C8 C9 C10 107.6(7)
C8 C9 Fe1 70.3(4)
C10 C9 Fe1 69.1(4)
C6 C10 C9 106.9(8)
C6 C10 Fe1 70.8(5)
C9 C10 Fe1 69.6(5)
C15 C11 C12 105.1(5)
C15 C11 Si1 123.3(4)
C12 C11 Si1 131.1(5)
C15 C11 Fe2 69.9(3)
C12 C11 Fe2 68.0(3)
Si1 C11 Fe2 120.0(3)
C13 C12 C11 108.1(6)
C13 C12 Fe2 71.1(4)
C11 C12 Fe2 69.7(3)
C14 C13 C12 109.2(6)
C14 C13 Fe2 69.6(4)
C12 C13 Fe2 68.5(4)
C13 C14 C15 108.1(6)
C13 C14 Fe2 70.5(4)
C15 C14 Fe2 70.2(4)
C14 C15 C11 109.5(6)
C14 C15 Fe2 69.4(4)
C11 C15 Fe2 69.3(3)
C20 C16 C17 108.5(6)
C20 C16 Fe2 69.4(4)
C17 C16 Fe2 69.6(4)
C16 C17 C18 107.9(6)
C16 C17 Fe2 70.0(4)
C18 C17 Fe2 69.4(4)
C17 C18 C19 108.1(6)
C17 C18 Fe2 70.1(4)
C19 C18 Fe2 69.7(4)
C18 C19 C20 107.9(6)
C18 C19 Fe2 69.6(4)
C20 C19 Fe2 69.6(4)
C16 C20 C19 107.5(6)
C16 C20 Fe2 70.3(4)
C19 C20 Fe2 69.5(4)
C25 C21 C22 105.5(5)
C25 C21 Si1 128.2(4)
C22 C21 Si1 124.4(4)
C25 C21 Fe3 69.1(3)
C22 C21 Fe3 68.5(3)
Si1 C21 Fe3 138.7(3)
C23 C22 C21 108.9(5)
C23 C22 Fe3 70.4(4)
C21 C22 Fe3 70.1(3)
C22 C23 C24 108.7(6)
C22 C23 Fe3 69.5(3)
C24 C23 Fe3 70.2(4)
C23 C24 C25 108.5(6)
C23 C24 Fe3 69.7(4)
C25 C24 Fe3 69.6(3)
C24 C25 C21 108.4(6)
C24 C25 Fe3 70.0(4)
C21 C25 Fe3 69.8(3)
C30 C26 C27 107.9(6)
C30 C26 Fe3 69.9(4)
C27 C26 Fe3 70.1(4)
C26 C27 C28 107.8(6)
C26 C27 Fe3 69.5(4)
C28 C27 Fe3 69.2(4)
C27 C28 C29 108.7(6)
C27 C28 Fe3 70.3(4)
C29 C28 Fe3 70.3(4)
C28 C29 C30 107.0(6)
C28 C29 Fe3 69.2(4)
C30 C29 Fe3 69.5(3)
C26 C30 C29 108.6(6)
C26 C30 Fe3 69.7(3)
C29 C30 Fe3 69.9(4)
C32 N31 C36 118.0(5)
C32 N31 Si1 118.4(4)
C36 N31 Si1 123.6(4)
N31 C32 C33 122.3(6)
C32 C33 C34 118.9(6)
C35 C34 C33 119.4(6)
C36 C35 C34 119.4(6)
N31 C36 C35 122.1(6)
C61 B1 C71 105.3(5)
C61 B1 C51 112.7(5)
C71 B1 C51 111.1(5)
C61 B1 C41 112.3(5)
C71 B1 C41 113.6(5)
C51 B1 C41 101.9(4)
C46 C41 C42 115.8(5)
C46 C41 B1 123.9(5)
C42 C41 B1 119.8(5)
C43 C42 C41 122.8(6)
C42 C43 C44 120.4(6)
C42 C43 C47 119.9(6)
C44 C43 C47 119.7(6)
C45 C44 C43 118.5(6)
C44 C45 C46 120.4(6)
C44 C45 C48 118.6(5)
C46 C45 C48 120.9(5)
C41 C46 C45 122.2(5)
F3 C47 F1 104.8(10)
F3 C47 F2 106.1(8)
F1 C47 F2 98.4(9)
F3 C47 C43 117.2(7)
F1 C47 C43 113.4(8)
F2 C47 C43 114.8(7)
F5 C48 F6 106.1(6)
F5 C48 F4 106.9(6)
F6 C48 F4 103.4(5)
F5 C48 C45 114.5(5)
F6 C48 C45 112.9(5)
F4 C48 C45 112.3(6)
C52 C51 C56 115.8(5)
C52 C51 B1 123.5(5)
C56 C51 B1 120.1(5)
C53 C52 C51 122.2(6)
C54 C53 C52 120.8(5)
C54 C53 C57 119.5(6)
C52 C53 C57 119.6(6)
C53 C54 C55 118.4(6)
C54 C55 C56 120.3(6)
C54 C55 C58 118.7(5)
C56 C55 C58 121.0(5)
C51 C56 C55 122.4(5)
F9 C57 F8 105.7(7)
F9 C57 F7 104.9(7)
F8 C57 F7 101.7(8)
F9 C57 C53 114.3(6)
F8 C57 C53 114.2(6)
F7 C57 C53 114.7(6)
F10 C58 F12 105.7(5)
F10 C58 F11 105.6(5)
F12 C58 F11 105.1(5)
F10 C58 C55 113.7(5)
F12 C58 C55 113.0(5)
F11 C58 C55 113.0(5)
C66 C61 C62 115.1(5)
C66 C61 B1 120.2(5)
C62 C61 B1 124.6(5)
C63 C62 C61 121.9(6)
C64 C63 C62 121.4(5)
C64 C63 C67 118.8(5)
C62 C63 C67 119.8(5)
C63 C64 C65 118.1(6)
C64 C65 C66 120.8(6)
C64 C65 C68 119.1(6)
C66 C65 C68 120.1(5)
C65 C66 C61 122.5(5)
F13 C67 F15 108.2(5)
F13 C67 F14 104.9(6)
F15 C67 F14 103.9(5)
F13 C67 C63 112.6(5)
F15 C67 C63 113.5(5)
F14 C67 C63 113.0(5)
F16 C68 F18 107.0(6)
F16 C68 F17 106.3(6)
F18 C68 F17 103.8(5)
F16 C68 C65 113.4(5)
F18 C68 C65 113.6(6)
F17 C68 C65 112.0(5)
C72 C71 C76 116.1(5)
C72 C71 B1 122.7(5)
C76 C71 B1 121.0(5)
C73 C72 C71 122.1(5)
C74 C73 C72 120.7(5)
C74 C73 C77 118.8(5)
C72 C73 C77 120.5(5)
C73 C74 C75 118.4(5)
C76 C75 C74 120.8(5)
C76 C75 C78 121.6(5)
C74 C75 C78 117.6(5)
C75 C76 C71 121.8(5)
F21 C77 F19 106.0(5)
F21 C77 F20 106.2(5)
F19 C77 F20 104.6(5)
F21 C77 C73 113.0(5)
F19 C77 C73 114.1(5)
F20 C77 C73 112.3(5)
F22 C78 F23 106.4(5)
F22 C78 F24 106.0(5)
F23 C78 F24 105.3(4)
F22 C78 C75 112.9(5)
F23 C78 C75 113.1(5)
F24 C78 C75 112.5(5)
Cl1 C1S Cl3 110.8(5)
Cl1 C1S Cl2 110.8(4)
Cl3 C1S Cl2 110.2(5)

loop_
_geom_bond_atom_site_label_1
_geom_bond_atom_site_label_2
_geom_bond_distance
Fe1 C4 2.009(7)
Fe1 C10 2.024(8)
Fe1 C5 2.025(7)
Fe1 C8 2.029(7)
Fe1 C9 2.031(7)
Fe1 C2 2.032(7)
Fe1 C3 2.037(8)
Fe1 C7 2.051(8)
Fe1 C6 2.052(8)
Fe1 C1 2.052(6)
Fe2 C12 2.019(6)
Fe2 C18 2.028(6)
Fe2 C19 2.029(7)
Fe2 C20 2.031(6)
Fe2 C17 2.038(6)
Fe2 C16 2.043(6)
Fe2 C14 2.042(7)
Fe2 C11 2.043(6)
Fe2 C15 2.051(6)
Fe2 C13 2.052(6)
Fe3 C22 2.028(6)
Fe3 C28 2.033(6)
Fe3 C26 2.040(6)
Fe3 C23 2.040(6)
Fe3 C25 2.042(6)
Fe3 C30 2.042(6)
Fe3 C27 2.047(6)
Fe3 C24 2.046(6)
Fe3 C29 2.047(6)
Fe3 C21 2.050(5)
Si1 C1 1.832(6)
Si1 C11 1.833(6)
Si1 C21 1.843(6)
Si1 N31 1.858(5)
C1 C2 1.403(9)
C1 C5 1.440(9)
C2 C3 1.446(11)
C3 C4 1.394(12)
C4 C5 1.398(11)
C6 C7 1.348(12)
C6 C10 1.411(12)
C7 C8 1.419(11)
C8 C9 1.368(11)
C9 C10 1.428(12)
C11 C15 1.429(9)
C11 C12 1.465(9)
C12 C13 1.407(9)
C13 C14 1.397(10)
C14 C15 1.413(9)
C16 C20 1.406(9)
C16 C17 1.407(9)
C17 C18 1.407(9)
C18 C19 1.409(10)
C19 C20 1.418(10)
C21 C25 1.437(8)
C21 C22 1.442(8)
C22 C23 1.396(8)
C23 C24 1.398(9)
C24 C25 1.412(9)
C26 C30 1.407(9)
C26 C27 1.410(9)
C27 C28 1.413(9)
C28 C29 1.410(9)
C29 C30 1.419(9)
N31 C32 1.345(7)
N31 C36 1.361(7)
C32 C33 1.375(9)
C33 C34 1.380(9)
C34 C35 1.370(8)
C35 C36 1.365(8)
B1 C61 1.634(9)
B1 C71 1.641(8)
B1 C51 1.644(9)
B1 C41 1.651(9)
F1 C47 1.267(11)
F2 C47 1.281(9)
F3 C47 1.229(9)
F4 C48 1.344(8)
F5 C48 1.303(8)
F6 C48 1.332(7)
F7 C57 1.290(9)
F8 C57 1.274(8)
F9 C57 1.271(8)
F10 C58 1.340(7)
F11 C58 1.347(7)
F12 C58 1.342(7)
F13 C67 1.315(7)
F14 C67 1.337(8)
F15 C67 1.324(7)
F16 C68 1.301(8)
F17 C68 1.343(7)
F18 C68 1.319(8)
F19 C77 1.342(7)
F20 C77 1.342(7)
F21 C77 1.340(7)
F22 C78 1.339(7)
F23 C78 1.344(7)
F24 C78 1.343(7)
C41 C46 1.386(8)
C41 C42 1.401(8)
C42 C43 1.374(8)
C43 C44 1.384(9)
C43 C47 1.479(9)
C44 C45 1.384(8)
C45 C46 1.396(8)
C45 C48 1.489(9)
C51 C52 1.393(8)
C51 C56 1.396(8)
C52 C53 1.391(8)
C53 C54 1.378(9)
C53 C57 1.481(9)
C54 C55 1.386(8)
C55 C56 1.395(8)
C55 C58 1.486(8)
C61 C66 1.403(8)
C61 C62 1.414(8)
C62 C63 1.381(8)
C63 C64 1.377(8)
C63 C67 1.503(9)
C64 C65 1.384(8)
C65 C66 1.386(8)
C65 C68 1.492(9)
C71 C72 1.396(8)
C71 C76 1.408(8)
C72 C73 1.391(8)
C73 C74 1.380(8)
C73 C77 1.483(8)
C74 C75 1.391(8)
C75 C76 1.383(8)
C75 C78 1.491(8)
C1S Cl1 1.719(8)
C1S Cl3 1.755(9)
C1S Cl2 1.769(8)
